data_4033249
loop_
_publ_author_name
'Hsueh, Nai-Chen'
'Chen, Hsing-Yin'
'Chang, Meng-Yang'

_publ_section_title
;
 Construction of Sulfonyl Oxabenzo[3.3.1]bicyclic Core via
 Cyclocondensation of \b-Ketosulfones and o-Formyl Allylbenzenes.
;
_journal_issue 24
_journal_name_full 'The Journal of organic chemistry'
_journal_page_first 13324
_journal_page_last 13332
_journal_paper_doi 10.1021/acs.joc.7b02425
_journal_volume 82
_journal_year 2017
_chemical_formula_sum 'C29 H30 Cl2 O5 S'
_chemical_formula_weight 561.49
_space_group_crystal_system monoclinic
_space_group_IT_number 14
_space_group_name_Hall '-P 2yn'
_space_group_name_H-M_alt 'P 1 21/n 1'
_symmetry_space_group_name_Hall '-P 2yn'
_symmetry_space_group_name_H-M 'P 1 21/n 1'
_atom_sites_solution_hydrogens geom
_audit_creation_method SHELXL-2014/6
_cell_angle_alpha 90
_cell_angle_beta 92.5820(10)
_cell_angle_gamma 90
_cell_formula_units_Z 4
_cell_length_a 9.2620(5)
_cell_length_b 29.1519(15)
_cell_length_c 10.0839(5)
_cell_measurement_reflns_used 8077
_cell_measurement_temperature 100(2)
_cell_measurement_theta_max 26.5541
_cell_measurement_theta_min 2.6074
_cell_volume 2719.9(2)
_computing_cell_refinement 'SAINT V8.34A (Bruker AXS Inc., 2013)'
_computing_data_collection 'Bruker APEX2'
_computing_data_reduction 'SAINT V8.34A (Bruker AXS Inc., 2013)'
_computing_molecular_graphics 'Bruker SHELXTL'
_computing_publication_material 'Bruker SHELXTL'
_computing_structure_refinement 'SHELXL-2014/6 (Sheldrick, 2014)'
_diffrn_ambient_temperature 100(2)
_diffrn_detector_area_resol_mean 8.3333
_diffrn_measured_fraction_theta_full 0.999
_diffrn_measured_fraction_theta_max 0.988
_diffrn_measurement_device_type 'Bruker APEX-II CCD'
_diffrn_measurement_method '\f and \w scans'
_diffrn_radiation_type MoK\a
_diffrn_radiation_wavelength 0.71073
_diffrn_reflns_av_R_equivalents 0.0315
_diffrn_reflns_av_unetI/netI 0.0282
_diffrn_reflns_Laue_measured_fraction_full 0.999
_diffrn_reflns_Laue_measured_fraction_max 0.988
_diffrn_reflns_limit_h_max 10
_diffrn_reflns_limit_h_min -11
_diffrn_reflns_limit_k_max 36
_diffrn_reflns_limit_k_min -36
_diffrn_reflns_limit_l_max 11
_diffrn_reflns_limit_l_min -12
_diffrn_reflns_number 23357
_diffrn_reflns_point_group_measured_fraction_full 0.999
_diffrn_reflns_point_group_measured_fraction_max 0.988
_diffrn_reflns_theta_full 25.242
_diffrn_reflns_theta_max 26.722
_diffrn_reflns_theta_min 1.397
_exptl_absorpt_coefficient_mu 0.353
_exptl_absorpt_correction_T_max 0.9485
_exptl_absorpt_correction_T_min 0.8791
_exptl_absorpt_correction_type multi-scan
_exptl_absorpt_process_details 'SADABS V2014/4 (Bruker AXS Inc.)'
_exptl_crystal_colour Colorless
_exptl_crystal_density_diffrn 1.371
_exptl_crystal_density_meas ?
_exptl_crystal_density_method 'not measured'
_exptl_crystal_description Lump
_exptl_crystal_F_000 1176
_exptl_crystal_size_max 0.18
_exptl_crystal_size_mid 0.16
_exptl_crystal_size_min 0.15
_refine_diff_density_max 0.589
_refine_diff_density_min -0.655
_refine_diff_density_rms 0.051
_refine_ls_extinction_method none
_refine_ls_goodness_of_fit_ref 1.028
_refine_ls_hydrogen_treatment constr
_refine_ls_matrix_type full
_refine_ls_number_parameters 338
_refine_ls_number_reflns 5697
_refine_ls_number_restraints 0
_refine_ls_restrained_S_all 1.028
_refine_ls_R_factor_all 0.0446
_refine_ls_R_factor_gt 0.0359
_refine_ls_shift/su_max 0.000
_refine_ls_shift/su_mean 0.000
_refine_ls_structure_factor_coef Fsqd
_refine_ls_weighting_details 'w=1/[\s^2^(Fo^2^)+(0.0341P)^2^+2.2245P] where P=(Fo^2^+2Fc^2^)/3'
_refine_ls_weighting_scheme calc
_refine_ls_wR_factor_gt 0.0845
_refine_ls_wR_factor_ref 0.0895
_reflns_Friedel_coverage 0.000
_reflns_number_gt 4825
_reflns_number_total 5697
_reflns_threshold_expression 'I > 2\s(I)'
_cod_data_source_file jo7b02425_si_001.cif
_cod_data_source_block mo_170621LT_0m
_cod_depositor_comments
;
The following automatic conversions were performed:

'_exptl_crystal_density_meas' value 'not measured' was changed to '?'
- the value is perceived as not measured.

Automatic conversion script
Id: cif_fix_values 4973 2017-02-22 13:04:09Z antanas 

 Adding full bibliography for 4033244--4033250.cif.
;
_cod_database_code 4033249
_shelx_space_group_comment
;
The symmetry employed for this shelxl refinement is uniquely defined
by the following loop, which should always be used as a source of
symmetry information in preference to the above space-group names.
They are only intended as comments.
;
_shelxl_version_number 2014/6

loop_
_space_group_symop_operation_xyz
'x, y, z'
'-x+1/2, y+1/2, -z+1/2'
'-x, -y, -z'
'x-1/2, -y-1/2, z-1/2'

loop_
_atom_site_label
_atom_site_type_symbol
_atom_site_fract_x
_atom_site_fract_y
_atom_site_fract_z
_atom_site_U_iso_or_equiv
_atom_site_adp_type
_atom_site_occupancy
_atom_site_site_symmetry_order
_atom_site_calc_flag
_atom_site_refinement_flags_posn
_atom_site_refinement_flags_adp
Cl1 Cl -0.21413(6) 0.16534(2) -0.53860(7) 0.04507(16) Uani 1 1 d . .
Cl2 Cl -0.33675(7) 0.09073(2) -0.38559(6) 0.04358(15) Uani 1 1 d . .
S1 S 0.23046(4) 0.12558(2) 0.36950(4) 0.01235(10) Uani 1 1 d . .
O1 O -0.15454(13) 0.34465(4) 0.39917(11) 0.0182(3) Uani 1 1 d . .
O2 O 0.17009(13) 0.10024(4) 0.47635(11) 0.0186(3) Uani 1 1 d . .
O3 O 0.30647(13) 0.16782(4) 0.40242(11) 0.0172(3) Uani 1 1 d . .
O4 O -0.03396(14) 0.28918(4) 0.56777(11) 0.0195(3) Uani 1 1 d . .
O5 O -0.08388(13) 0.11470(4) 0.08918(11) 0.0164(2) Uani 1 1 d . .
C1 C 0.6672(2) 0.00828(7) 0.0960(2) 0.0269(4) Uani 1 1 d . .
H28 H 0.6374 0.0064 0.0017 0.040 Uiso 1 1 calc R U
H1 H 0.6712 -0.0226 0.1341 0.040 Uiso 1 1 calc R U
H3 H 0.7629 0.0225 0.1056 0.040 Uiso 1 1 calc R U
C2 C 0.55948(18) 0.03681(6) 0.16765(17) 0.0183(4) Uani 1 1 d . .
C3 C 0.52203(19) 0.08018(6) 0.11947(18) 0.0206(4) Uani 1 1 d . .
H4 H 0.5670 0.0917 0.0435 0.025 Uiso 1 1 calc R U
C4 C 0.42080(19) 0.10674(6) 0.18014(17) 0.0177(3) Uani 1 1 d . .
H5 H 0.3964 0.1363 0.1464 0.021 Uiso 1 1 calc R U
C5 C 0.35479(17) 0.08970(5) 0.29135(16) 0.0126(3) Uani 1 1 d . .
C6 C 0.09886(17) 0.14008(5) 0.24481(15) 0.0122(3) Uani 1 1 d . .
C7 C 0.10794(17) 0.18767(5) 0.18570(15) 0.0123(3) Uani 1 1 d . .
H25 H 0.2121 0.1949 0.1740 0.015 Uiso 1 1 calc R U
C8 C 0.04114(17) 0.22752(5) 0.25900(16) 0.0125(3) Uani 1 1 d . .
C9 C 0.04165(17) 0.23666(5) 0.39486(15) 0.0125(3) Uani 1 1 d . .
H13 H 0.0870 0.2161 0.4570 0.015 Uiso 1 1 calc R U
C10 C -0.02523(18) 0.27622(5) 0.43766(15) 0.0134(3) Uani 1 1 d . .
C11 C -0.09152(17) 0.30688(5) 0.34490(16) 0.0138(3) Uani 1 1 d . .
C12 C -0.2267(2) 0.37568(6) 0.30886(18) 0.0240(4) Uani 1 1 d . .
H2 H -0.1566 0.3889 0.2497 0.036 Uiso 1 1 calc R U
H11 H -0.2717 0.4003 0.3588 0.036 Uiso 1 1 calc R U
H10 H -0.3013 0.3591 0.2561 0.036 Uiso 1 1 calc R U
C13 C 0.02781(18) 0.18979(5) 0.04774(16) 0.0140(3) Uani 1 1 d . .
H15 H 0.0918 0.1787 -0.0228 0.017 Uiso 1 1 calc R U
C14 C -0.00692(19) 0.24116(5) 0.02825(16) 0.0167(3) Uani 1 1 d . .
H14 H 0.0727 0.2573 -0.0145 0.020 Uiso 1 1 calc R U
H6 H -0.0976 0.2455 -0.0261 0.020 Uiso 1 1 calc R U
C15 C -0.02285(18) 0.25772(5) 0.16849(16) 0.0137(3) Uani 1 1 d . .
C16 C 0.0293(2) 0.25946(6) 0.66646(17) 0.0252(4) Uani 1 1 d . .
H7 H -0.0183 0.2295 0.6610 0.038 Uiso 1 1 calc R U
H9 H 0.0172 0.2727 0.7546 0.038 Uiso 1 1 calc R U
H8 H 0.1325 0.2558 0.6517 0.038 Uiso 1 1 calc R U
C17 C -0.09037(18) 0.29776(5) 0.21045(16) 0.0148(3) Uani 1 1 d . .
H12 H -0.1346 0.3183 0.1477 0.018 Uiso 1 1 calc R U
C18 C -0.11146(18) 0.16186(5) 0.04670(16) 0.0150(3) Uani 1 1 d . .
H21 H -0.1793 0.1764 0.1086 0.018 Uiso 1 1 calc R U
C19 C 0.01215(17) 0.10722(5) 0.19196(15) 0.0128(3) Uani 1 1 d . .
C20 C 0.00812(17) 0.05778(5) 0.22996(16) 0.0139(3) Uani 1 1 d . .
C21 C -0.07222(19) 0.04333(6) 0.33524(17) 0.0190(4) Uani 1 1 d . .
H20 H -0.1193 0.0652 0.3882 0.023 Uiso 1 1 calc R U
C22 C -0.0836(2) -0.00321(6) 0.36297(18) 0.0235(4) Uani 1 1 d . .
H19 H -0.1404 -0.0131 0.4336 0.028 Uiso 1 1 calc R U
C23 C -0.0124(2) -0.03516(6) 0.28823(19) 0.0228(4) Uani 1 1 d . .
H18 H -0.0184 -0.0669 0.3091 0.027 Uiso 1 1 calc R U
C24 C 0.06751(19) -0.02092(6) 0.18302(19) 0.0219(4) Uani 1 1 d . .
H17 H 0.1157 -0.0429 0.1312 0.026 Uiso 1 1 calc R U
C25 C 0.07734(18) 0.02558(6) 0.15316(17) 0.0177(3) Uani 1 1 d . .
H16 H 0.1313 0.0353 0.0804 0.021 Uiso 1 1 calc R U
C26 C -0.1867(2) 0.15760(6) -0.08921(18) 0.0223(4) Uani 1 1 d . .
H22 H -0.1202 0.1440 -0.1512 0.034 Uiso 1 1 calc R U
H23 H -0.2165 0.1881 -0.1210 0.034 Uiso 1 1 calc R U
H24 H -0.2720 0.1379 -0.0834 0.034 Uiso 1 1 calc R U
C27 C 0.39024(19) 0.04680(6) 0.34165(17) 0.0179(3) Uani 1 1 d . .
H27 H 0.3447 0.0353 0.4174 0.021 Uiso 1 1 calc R U
C28 C 0.49347(19) 0.02079(6) 0.27980(18) 0.0209(4) Uani 1 1 d . .
H26 H 0.5194 -0.0085 0.3148 0.025 Uiso 1 1 calc R U
C29 C -0.3610(2) 0.12842(7) -0.5210(2) 0.0358(5) Uani 1 1 d . .
H30 H -0.3760 0.1102 -0.6034 0.043 Uiso 1 1 calc R U
H29 H -0.4491 0.1469 -0.5094 0.043 Uiso 1 1 calc R U

loop_
_atom_site_aniso_label
_atom_site_aniso_U_11
_atom_site_aniso_U_22
_atom_site_aniso_U_33
_atom_site_aniso_U_23
_atom_site_aniso_U_13
_atom_site_aniso_U_12
Cl1 0.0255(3) 0.0311(3) 0.0798(5) -0.0063(3) 0.0153(3) -0.0069(2)
Cl2 0.0491(3) 0.0461(3) 0.0348(3) 0.0074(2) -0.0058(2) -0.0048(3)
S1 0.0140(2) 0.01295(18) 0.01002(19) -0.00115(14) -0.00040(14) 0.00113(14)
O1 0.0255(7) 0.0140(6) 0.0149(6) -0.0014(4) 0.0008(5) 0.0074(5)
O2 0.0205(6) 0.0240(6) 0.0116(6) 0.0024(5) 0.0018(5) 0.0005(5)
O3 0.0187(6) 0.0145(6) 0.0181(6) -0.0043(5) -0.0034(5) 0.0008(5)
O4 0.0306(7) 0.0188(6) 0.0089(6) -0.0020(4) 0.0003(5) 0.0080(5)
O5 0.0189(6) 0.0119(5) 0.0178(6) 0.0003(4) -0.0064(5) -0.0001(4)
C1 0.0189(9) 0.0291(10) 0.0325(11) -0.0125(8) -0.0008(8) 0.0054(8)
C2 0.0132(8) 0.0202(8) 0.0214(9) -0.0075(7) -0.0024(7) 0.0011(6)
C3 0.0216(9) 0.0229(9) 0.0177(9) -0.0006(7) 0.0057(7) 0.0006(7)
C4 0.0218(9) 0.0138(8) 0.0177(9) 0.0018(6) 0.0019(7) 0.0016(7)
C5 0.0126(8) 0.0125(7) 0.0124(8) -0.0016(6) -0.0012(6) -0.0002(6)
C6 0.0128(8) 0.0130(7) 0.0108(8) -0.0011(6) 0.0009(6) 0.0021(6)
C7 0.0141(8) 0.0115(7) 0.0114(8) -0.0012(6) 0.0017(6) 0.0002(6)
C8 0.0145(8) 0.0094(7) 0.0138(8) -0.0012(6) 0.0019(6) -0.0017(6)
C9 0.0148(8) 0.0114(7) 0.0113(8) 0.0013(6) 0.0000(6) -0.0009(6)
C10 0.0163(8) 0.0143(7) 0.0097(8) -0.0014(6) 0.0017(6) -0.0023(6)
C11 0.0156(8) 0.0101(7) 0.0158(8) -0.0014(6) 0.0012(6) 0.0007(6)
C12 0.0331(11) 0.0156(8) 0.0234(10) 0.0027(7) 0.0020(8) 0.0099(7)
C13 0.0180(8) 0.0134(7) 0.0105(8) -0.0007(6) 0.0017(6) 0.0016(6)
C14 0.0259(9) 0.0129(8) 0.0114(8) 0.0001(6) 0.0010(7) 0.0004(7)
C15 0.0184(8) 0.0119(7) 0.0109(8) 0.0006(6) 0.0011(6) -0.0021(6)
C16 0.0393(11) 0.0256(9) 0.0105(8) 0.0006(7) -0.0014(7) 0.0087(8)
C17 0.0190(8) 0.0120(7) 0.0133(8) 0.0026(6) -0.0008(6) 0.0002(6)
C18 0.0175(8) 0.0115(7) 0.0158(8) -0.0001(6) -0.0013(6) 0.0030(6)
C19 0.0129(8) 0.0146(7) 0.0110(8) -0.0009(6) 0.0012(6) 0.0022(6)
C20 0.0137(8) 0.0119(7) 0.0158(8) -0.0011(6) -0.0035(6) -0.0009(6)
C21 0.0217(9) 0.0185(8) 0.0168(9) -0.0016(6) 0.0004(7) -0.0009(7)
C22 0.0267(10) 0.0240(9) 0.0194(9) 0.0049(7) -0.0019(7) -0.0078(7)
C23 0.0266(10) 0.0122(8) 0.0286(10) 0.0044(7) -0.0093(8) -0.0038(7)
C24 0.0223(9) 0.0139(8) 0.0292(10) -0.0043(7) -0.0024(7) 0.0026(7)
C25 0.0170(8) 0.0171(8) 0.0191(9) -0.0009(6) 0.0007(7) -0.0002(6)
C26 0.0260(10) 0.0192(8) 0.0210(9) 0.0000(7) -0.0082(7) 0.0005(7)
C27 0.0188(9) 0.0155(8) 0.0192(9) 0.0043(6) 0.0002(7) -0.0006(7)
C28 0.0197(9) 0.0138(8) 0.0289(10) 0.0014(7) -0.0032(7) 0.0038(7)
C29 0.0203(10) 0.0322(11) 0.0544(14) 0.0093(10) -0.0031(9) -0.0035(8)

loop_
_atom_type_symbol
_atom_type_description
_atom_type_scat_dispersion_real
_atom_type_scat_dispersion_imag
_atom_type_scat_source
C C 0.0033 0.0016 'International Tables Vol C Tables 4.2.6.8 and 6.1.1.4'
H H 0.0000 0.0000 'International Tables Vol C Tables 4.2.6.8 and 6.1.1.4'
O O 0.0106 0.0060 'International Tables Vol C Tables 4.2.6.8 and 6.1.1.4'
S S 0.1246 0.1234 'International Tables Vol C Tables 4.2.6.8 and 6.1.1.4'
Cl Cl 0.1484 0.1585 'International Tables Vol C Tables 4.2.6.8 and 6.1.1.4'

loop_
_geom_angle_atom_site_label_1
_geom_angle_atom_site_label_2
_geom_angle_atom_site_label_3
_geom_angle
O2 S1 O3 117.74(7)
O2 S1 C6 112.17(7)
O3 S1 C6 105.83(7)
O2 S1 C5 108.22(7)
O3 S1 C5 106.59(7)
C6 S1 C5 105.50(7)
C11 O1 C12 116.70(13)
C10 O4 C16 117.42(13)
C19 O5 C18 118.51(12)
C2 C1 H28 109.5
C2 C1 H1 109.5
H28 C1 H1 109.5
C2 C1 H3 109.5
H28 C1 H3 109.5
H1 C1 H3 109.5
C28 C2 C3 118.48(15)
C28 C2 C1 121.95(16)
C3 C2 C1 119.56(16)
C4 C3 C2 121.21(16)
C4 C3 H4 119.4
C2 C3 H4 119.4
C3 C4 C5 119.24(15)
C3 C4 H5 120.4
C5 C4 H5 120.4
C27 C5 C4 120.80(15)
C27 C5 S1 121.35(12)
C4 C5 S1 117.80(12)
C19 C6 C7 122.66(15)
C19 C6 S1 119.56(12)
C7 C6 S1 116.85(11)
C6 C7 C8 118.49(13)
C6 C7 C13 110.95(13)
C8 C7 C13 102.52(12)
C6 C7 H25 108.1
C8 C7 H25 108.1
C13 C7 H25 108.1
C15 C8 C9 120.61(14)
C15 C8 C7 109.68(14)
C9 C8 C7 129.68(14)
C10 C9 C8 118.83(15)
C10 C9 H13 120.6
C8 C9 H13 120.6
O4 C10 C9 124.97(15)
O4 C10 C11 114.60(14)
C9 C10 C11 120.43(14)
O1 C11 C17 124.62(14)
O1 C11 C10 115.05(14)
C17 C11 C10 120.33(14)
O1 C12 H2 109.5
O1 C12 H11 109.5
H2 C12 H11 109.5
O1 C12 H10 109.5
H2 C12 H10 109.5
H11 C12 H10 109.5
C18 C13 C14 110.25(13)
C18 C13 C7 110.85(13)
C14 C13 C7 104.01(12)
C18 C13 H15 110.5
C14 C13 H15 110.5
C7 C13 H15 110.5
C15 C14 C13 102.71(13)
C15 C14 H14 111.2
C13 C14 H14 111.2
C15 C14 H6 111.2
C13 C14 H6 111.2
H14 C14 H6 109.1
C8 C15 C17 121.07(15)
C8 C15 C14 111.00(14)
C17 C15 C14 127.94(15)
O4 C16 H7 109.5
O4 C16 H9 109.5
H7 C16 H9 109.5
O4 C16 H8 109.5
H7 C16 H8 109.5
H9 C16 H8 109.5
C11 C17 C15 118.72(15)
C11 C17 H12 120.6
C15 C17 H12 120.6
O5 C18 C26 104.83(13)
O5 C18 C13 111.36(13)
C26 C18 C13 113.85(14)
O5 C18 H21 108.9
C26 C18 H21 108.9
C13 C18 H21 108.9
C6 C19 O5 123.31(14)
C6 C19 C20 127.42(15)
O5 C19 C20 109.22(13)
C21 C20 C25 119.79(15)
C21 C20 C19 120.65(14)
C25 C20 C19 119.41(14)
C20 C21 C22 119.85(16)
C20 C21 H20 120.1
C22 C21 H20 120.1
C23 C22 C21 120.35(17)
C23 C22 H19 119.8
C21 C22 H19 119.8
C22 C23 C24 119.99(16)
C22 C23 H18 120.0
C24 C23 H18 120.0
C23 C24 C25 120.00(16)
C23 C24 H17 120.0
C25 C24 H17 120.0
C20 C25 C24 120.01(16)
C20 C25 H16 120.0
C24 C25 H16 120.0
C18 C26 H22 109.5
C18 C26 H23 109.5
H22 C26 H23 109.5
C18 C26 H24 109.5
H22 C26 H24 109.5
H23 C26 H24 109.5
C5 C27 C28 119.04(15)
C5 C27 H27 120.5
C28 C27 H27 120.5
C27 C28 C2 121.21(16)
C27 C28 H26 119.4
C2 C28 H26 119.4
Cl1 C29 Cl2 112.98(12)
Cl1 C29 H30 109.0
Cl2 C29 H30 109.0
Cl1 C29 H29 109.0
Cl2 C29 H29 109.0
H30 C29 H29 107.8

loop_
_geom_bond_atom_site_label_1
_geom_bond_atom_site_label_2
_geom_bond_distance
Cl1 C29 1.749(2)
Cl2 C29 1.759(2)
S1 O2 1.4400(12)
S1 O3 1.4494(12)
S1 C6 1.7627(16)
S1 C5 1.7673(16)
O1 C11 1.3715(18)
O1 C12 1.428(2)
O4 C10 1.3712(19)
O4 C16 1.425(2)
O5 C19 1.3527(19)
O5 C18 1.4590(18)
C1 C2 1.508(2)
C1 H28 0.9800
C1 H1 0.9800
C1 H3 0.9800
C2 C28 1.390(2)
C2 C3 1.393(2)
C3 C4 1.380(2)
C3 H4 0.9500
C4 C5 1.393(2)
C4 H5 0.9500
C5 C27 1.383(2)
C6 C19 1.345(2)
C6 C7 1.514(2)
C7 C8 1.523(2)
C7 C13 1.548(2)
C7 H25 1.0000
C8 C15 1.382(2)
C8 C9 1.395(2)
C9 C10 1.387(2)
C9 H13 0.9500
C10 C11 1.414(2)
C11 C17 1.382(2)
C12 H2 0.9800
C12 H11 0.9800
C12 H10 0.9800
C13 C18 1.525(2)
C13 C14 1.542(2)
C13 H15 1.0000
C14 C15 1.508(2)
C14 H14 0.9900
C14 H6 0.9900
C15 C17 1.399(2)
C16 H7 0.9800
C16 H9 0.9800
C16 H8 0.9800
C17 H12 0.9500
C18 C26 1.514(2)
C18 H21 1.0000
C19 C20 1.492(2)
C20 C21 1.389(2)
C20 C25 1.392(2)
C21 C22 1.390(2)
C21 H20 0.9500
C22 C23 1.384(3)
C22 H19 0.9500
C23 C24 1.384(3)
C23 H18 0.9500
C24 C25 1.392(2)
C24 H17 0.9500
C25 H16 0.9500
C26 H22 0.9800
C26 H23 0.9800
C26 H24 0.9800
C27 C28 1.390(2)
C27 H27 0.9500
C28 H26 0.9500
C29 H30 0.9900
C29 H29 0.9900
